data_7007260
loop_
_publ_author_name
'Lonnon, David G.'
'Craig, Donald C.'
'Colbran, Stephen B.'

_publ_section_title
;
 Rhodium, palladium and platinum complexes of tris(pyridylalkyl)amine
 and tris(benzimidazolylmethyl)amine N4-tripodal ligands.
;
_journal_issue 31
_journal_name_full 'Dalton transactions (Cambridge, England : 2003)'
_journal_page_first 3785
_journal_page_last 3797
_journal_paper_doi 10.1039/b602556k
_journal_year 2006
_chemical_formula_moiety 'C19 H20 Cl N4 O Pd 1+,Cl 1-,2(H2 O)'
_chemical_formula_sum 'C19 H24 Cl2 N4 O3 Pd'
_chemical_formula_weight 533.7
_space_group_IT_number 2
_symmetry_cell_setting triclinic
_symmetry_space_group_name_Hall '-P 1'
_symmetry_space_group_name_H-M 'P -1'
_atom_type_scat_source 'International Tables for X-ray Crystallography, Vol. IV'
_audit_creation_method 'RAELSPUB and manual entry'
_cell_angle_alpha 66.43(5)
_cell_angle_beta 71.09(5)
_cell_angle_gamma 71.31(5)
_cell_formula_units_Z 2
_cell_length_a 8.380(6)
_cell_length_b 12.362(7)
_cell_length_c 12.357(7)
_cell_measurement_reflns_used 10
_cell_measurement_temperature 294
_cell_measurement_theta_max 11
_cell_measurement_theta_min 10
_cell_volume 1082.8(13)
_computing_cell_refinement 'CAD4 Version 5.0, 1989'
_computing_data_collection 'CAD4 Version 5.0, 1989'
_computing_data_reduction 'Local program'
_computing_molecular_graphics 'ORTEP-II, (Johnson, 1976)'
_computing_publication_material 'Local programs'
_computing_structure_refinement 'RAELS, (Rae, 1989)'
_computing_structure_solution 'SIR92 (Altomare et al, 1994)'
_diffrn_measurement_device_type 'Nonius CAD-4'
_diffrn_measurement_method \w--2\q
_diffrn_radiation_type 'Mo K\a'
_diffrn_radiation_wavelength 0.71073
_diffrn_reflns_av_R_equivalents 0.013
_diffrn_reflns_limit_h_max 9
_diffrn_reflns_limit_h_min -9
_diffrn_reflns_limit_k_max 14
_diffrn_reflns_limit_k_min -14
_diffrn_reflns_limit_l_max 14
_diffrn_reflns_limit_l_min 0
_diffrn_reflns_number 3987
_diffrn_reflns_theta_max 25
_diffrn_standards_decay_% 0
_diffrn_standards_interval_time 30
_diffrn_standards_number 1
_exptl_absorpt_coefficient_mu 1.121
_exptl_absorpt_correction_T_max 0.94
_exptl_absorpt_correction_T_min 0.88
_exptl_absorpt_correction_type analytical
_exptl_absorpt_process_details '(DeMeulenaer & Tompa, 1965)'
_exptl_crystal_colour yellow
_exptl_crystal_density_diffrn 1.64
_exptl_crystal_density_method 'not measured'
_exptl_crystal_description prism
_exptl_crystal_F_000 540.0
_exptl_crystal_size_max 0.17
_exptl_crystal_size_mid 0.09
_exptl_crystal_size_min 0.05
_refine_diff_density_max 0.65
_refine_diff_density_min -0.59
_refine_ls_extinction_method none
_refine_ls_goodness_of_fit_ref 1.23
_refine_ls_hydrogen_treatment noref
_refine_ls_number_parameters 269
_refine_ls_number_reflns 2937
_refine_ls_R_factor_gt 0.034
_refine_ls_shift/su_max 0.014
_refine_ls_structure_factor_coef F
_refine_ls_weighting_details 'w = 1/[\s^2^(F) + 0.0004F^2^]'
_refine_ls_weighting_scheme calc
_refine_ls_wR_factor_ref 0.041
_reflns_number_gt 2937
_reflns_number_total 3790
_reflns_threshold_expression I>2\s(I)
_cod_data_source_file b602556k.txt
_cod_data_source_block DSC68[Pd(tpa~OH)Cl]Cl.2H2O
_cod_original_cell_volume 1083(1)
_cod_database_code 7007260

loop_
_symmetry_equiv_pos_site_id
_symmetry_equiv_pos_as_xyz
1 x,y,z
2 -x,-y,-z

loop_
_atom_site_label
_atom_site_fract_x
_atom_site_fract_y
_atom_site_fract_z
_atom_site_U_iso_or_equiv
_atom_site_adp_type
_atom_site_type_symbol
_atom_site_occupancy
Pd 0.41158(4) 0.36032(3) 0.62272(3) 0.0413(1) Uani Pd 1.0
Cl 0.2808(2) 0.3668(1) 0.4829(1) 0.0564(3) Uani Cl 1.0
O1 0.3266(13) -0.1328(7) 0.7284(8) 0.101(3) Uani O 0.5
O1' 0.5692(11) -0.1308(7) 0.6448(7) 0.088(2) Uani O 0.5
N1 0.2061(5) 0.4604(3) 0.7064(3) 0.0489(9) Uani N 1.0
N2 0.6493(5) 0.2729(3) 0.5565(3) 0.053(1) Uani N 1.0
N3 0.4162(8) 0.1043(5) 0.7933(6) 0.041(1) Uani N 0.5
N3' 0.4876(8) 0.0915(5) 0.7881(6) 0.042(1) Uani N 0.5
N4 0.5186(5) 0.3437(3) 0.7545(3) 0.0490(9) Uani N 1.0
C1 0.4393(7) 0.4584(4) 0.7828(5) 0.058(1) Uani C 1.0
C2 0.2498(6) 0.4943(4) 0.7825(4) 0.053(1) Uani C 1.0
C3 0.1276(8) 0.5602(4) 0.8514(5) 0.064(1) Uani C 1.0
C4 -0.0431(8) 0.5916(4) 0.8404(5) 0.067(1) Uani C 1.0
C5 -0.0839(7) 0.5577(5) 0.7629(5) 0.066(1) Uani C 1.0
C6 0.0435(6) 0.4920(4) 0.6959(4) 0.056(1) Uani C 1.0
C7 0.7094(6) 0.3291(4) 0.7040(5) 0.061(1) Uani C 1.0
C8 0.7693(6) 0.2657(4) 0.6124(5) 0.059(1) Uani C 1.0
C9 0.9399(7) 0.2099(5) 0.5783(6) 0.084(2) Uani C 1.0
C10 0.9864(8) 0.1622(6) 0.4859(7) 0.097(2) Uani C 1.0
C11 0.8655(9) 0.1683(6) 0.4320(6) 0.085(2) Uani C 1.0
C12 0.6965(7) 0.2239(5) 0.4687(5) 0.066(1) Uani C 1.0
C13 0.4757(6) 0.2397(4) 0.8663(4) 0.057(1) Uani C 1.0
C14 0.5275(10) 0.1250(5) 0.8371(7) 0.0444(9) Uani C 0.5
C15 0.6781(10) 0.0406(7) 0.8609(8) 0.062(2) Uani C 0.5
C16 0.7125(10) -0.0655(6) 0.8390(7) 0.073(2) Uani C 0.5
C17 0.6013(10) -0.0881(5) 0.7947(7) 0.070(1) Uani C 0.5
C18 0.4525(9) -0.0009(6) 0.7724(6) 0.055(1) Uani C 0.5
C19 0.3141(18) -0.0133(10) 0.7211(11) 0.081(3) Uani C 0.5
C14' 0.5590(11) 0.1167(5) 0.8561(8) 0.049(1) Uani C 0.5
C15' 0.7106(11) 0.0441(6) 0.8908(9) 0.072(2) Uani C 0.5
C16' 0.7878(10) -0.0551(6) 0.8544(7) 0.084(2) Uani C 0.5
C17' 0.7174(10) -0.0822(6) 0.7854(7) 0.078(1) Uani C 0.5
C18' 0.5657(9) -0.0067(6) 0.7531(6) 0.057(1) Uani C 0.5
C19' 0.4792(18) -0.0251(10) 0.6740(11) 0.079(2) Uani C 0.5
Cl2 0.1652(4) -0.2490(3) 0.5040(3) 0.0786(8) Uani Cl 0.5
Cl2' 0.4532(4) -0.3225(3) 0.8968(3) 0.0700(6) Uani Cl 0.5
OW1 0.9058(10) 0.1362(8) 1.1045(9) 0.102(3) Uani O 0.5
OW1' 0.5468(11) -0.3990(8) 0.9301(7) 0.084(2) Uani O 0.5
OW2 1.0455(11) 0.2179(9) 0.8498(9) 0.105(3) Uani O 0.5
OW2' -0.1051(10) -0.1172(8) 1.1748(8) 0.087(2) Uani O 0.5
H1C1 0.4981 0.5237 0.7203 0.058 Uani H 1.0
H2C1 0.4531 0.4463 0.8646 0.058 Uani H 1.0
HC3 0.1603 0.5849 0.9077 0.064 Uani H 1.0
HC4 -0.1352 0.6390 0.8896 0.067 Uani H 1.0
HC5 -0.2061 0.5802 0.7545 0.066 Uani H 1.0
HC6 0.0130 0.4678 0.6383 0.056 Uani H 1.0
H1C7 0.7705 0.2807 0.7716 0.061 Uani H 1.0
H2C7 0.7377 0.4108 0.6644 0.061 Uani H 1.0
HC9 1.0282 0.2041 0.6198 0.084 Uani H 1.0
HC10 1.1098 0.1230 0.4589 0.097 Uani H 1.0
HC11 0.8986 0.1327 0.3659 0.085 Uani H 1.0
HC12 0.6071 0.2277 0.4290 0.066 Uani H 1.0
H1C13 0.3484 0.2566 0.9013 0.057 Uani H 1.0
H2C13 0.5390 0.2300 0.9269 0.057 Uani H 1.0
HC15 0.7596 0.0570 0.8933 0.082 Uani H 0.5
HC16 0.8207 -0.1275 0.8557 0.098 Uani H 0.5
HC17 0.6267 -0.1658 0.7787 0.092 Uani H 0.5
H1C19 0.3276 0.0389 0.6340 0.091 Uani H 0.5
H2C19 0.1969 0.0158 0.7679 0.082 Uani H 0.5
HC15' 0.7623 0.0638 0.9413 0.096 Uani H 0.5
HC16' 0.8974 -0.1086 0.8786 0.114 Uani H 0.5
HC17' 0.7741 -0.1548 0.7589 0.103 Uani H 0.5
H1C19' 0.4777 0.0460 0.5976 0.081 Uani H 0.5
H2C19' 0.3578 -0.0323 0.7183 0.081 Uani H 0.5

loop_
_atom_site_aniso_label
_atom_site_aniso_U_11
_atom_site_aniso_U_22
_atom_site_aniso_U_33
_atom_site_aniso_U_12
_atom_site_aniso_U_13
_atom_site_aniso_U_23
_atom_site_aniso_type_symbol
Pd 0.0414(2) 0.0445(2) 0.0406(2) -0.0116(1) -0.0145(1) -0.0109(1) Pd
Cl 0.0590(7) 0.0702(8) 0.0497(7) -0.0173(6) -0.0214(6) -0.0198(6) Cl
O1 0.146(8) 0.085(6) 0.102(7) -0.037(6) -0.044(6) -0.041(5) O
O1' 0.095(6) 0.087(6) 0.098(6) -0.008(5) -0.009(5) -0.065(5) O
N1 0.057(2) 0.049(2) 0.045(2) -0.007(2) -0.022(2) -0.015(2) N
N2 0.044(2) 0.052(2) 0.051(2) -0.012(2) -0.012(2) -0.005(2) N
N3 0.031(2) 0.045(1) 0.042(2) 0.004(1) -0.017(2) -0.010(1) N
N3' 0.031(3) 0.045(1) 0.041(2) 0.005(1) -0.016(2) -0.010(1) N
N4 0.056(2) 0.049(2) 0.047(2) -0.016(2) -0.026(2) -0.007(2) N
C1 0.071(3) 0.056(3) 0.063(3) -0.018(2) -0.028(3) -0.022(3) C
C2 0.070(3) 0.045(3) 0.047(3) -0.016(2) -0.020(2) -0.012(2) C
C3 0.090(4) 0.054(3) 0.054(3) -0.015(3) -0.019(3) -0.022(2) C
C4 0.087(4) 0.049(3) 0.052(3) 0.001(3) -0.010(3) -0.019(2) C
C5 0.059(3) 0.068(3) 0.060(3) 0.002(3) -0.016(3) -0.020(3) C
C6 0.050(3) 0.060(3) 0.056(3) -0.003(2) -0.021(2) -0.019(2) C
C7 0.052(3) 0.060(3) 0.069(3) -0.024(2) -0.028(3) 0.000(3) C
C8 0.051(3) 0.051(3) 0.062(3) -0.017(2) -0.016(2) 0.001(2) C
C9 0.042(3) 0.077(4) 0.094(5) -0.011(3) -0.015(3) 0.008(4) C
C10 0.057(4) 0.082(4) 0.095(5) 0.001(3) 0.014(4) -0.011(4) C
C11 0.074(4) 0.076(4) 0.071(4) -0.001(3) 0.004(3) -0.021(3) C
C12 0.067(4) 0.062(3) 0.052(3) -0.009(3) 0.000(3) -0.016(3) C
C13 0.068(3) 0.060(3) 0.046(3) -0.020(3) -0.025(2) -0.008(2) C
C14 0.036(3) 0.053(1) 0.036(2) 0.002(1) -0.022(2) -0.005(1) C
C15 0.036(3) 0.065(2) 0.060(3) -0.001(2) -0.028(2) 0.011(2) C
C16 0.032(2) 0.054(1) 0.080(3) 0.009(1) -0.007(2) 0.009(2) C
C17 0.055(3) 0.044(1) 0.075(4) 0.004(1) 0.004(3) -0.012(1) C
C18 0.053(2) 0.047(1) 0.058(2) -0.004(2) -0.013(2) -0.015(1) C
C19 0.106(5) 0.069(2) 0.085(6) -0.038(4) -0.038(5) -0.016(3) C
C14' 0.041(3) 0.059(1) 0.039(2) -0.001(1) -0.025(2) -0.002(1) C
C15' 0.047(3) 0.079(2) 0.065(3) -0.010(2) -0.040(3) 0.020(2) C
C16' 0.031(3) 0.067(2) 0.093(4) 0.005(2) -0.018(2) 0.024(2) C
C17' 0.045(2) 0.047(1) 0.085(4) 0.010(1) 0.008(3) -0.001(1) C
C18' 0.050(2) 0.045(1) 0.059(2) 0.002(2) -0.005(2) -0.014(1) C
C19' 0.114(5) 0.059(2) 0.072(4) -0.027(3) -0.013(4) -0.028(2) C
Cl2 0.074(2) 0.081(2) 0.084(2) 0.003(2) -0.027(2) -0.039(2) Cl
Cl2' 0.065(1) 0.065(1) 0.096(2) -0.005(1) -0.030(1) -0.042(1) Cl
OW1 0.061(5) 0.114(7) 0.117(7) -0.012(5) -0.023(5) -0.029(6) O
OW1' 0.072(5) 0.100(5) 0.079(4) -0.004(4) -0.017(4) -0.040(4) O
OW2 0.063(5) 0.101(7) 0.124(8) 0.003(5) -0.029(5) -0.021(6) O
OW2' 0.061(5) 0.107(7) 0.105(7) 0.005(5) -0.032(5) -0.054(6) O

loop_
_geom_angle_atom_site_label_1
_geom_angle_atom_site_label_2
_geom_angle_atom_site_label_3
_geom_angle
_geom_angle_site_symmetry_1
_geom_angle_site_symmetry_2
_geom_angle_site_symmetry_3
_geom_angle_publ_flag
Cl Pd N1 96.3(1) 1_555 1_555 1_555 no
Cl Pd N2 96.6(1) 1_555 1_555 1_555 no
Cl Pd N4 175.6(1) 1_555 1_555 1_555 no
N1 Pd N2 166.2(1) 1_555 1_555 1_555 no
N1 Pd N4 83.4(1) 1_555 1_555 1_555 no
N2 Pd N4 84.2(2) 1_555 1_555 1_555 no
Pd N1 C2 111.8(3) 1_555 1_555 1_555 no
Pd N1 C6 128.2(3) 1_555 1_555 1_555 no
C2 N1 C6 120.1(4) 1_555 1_555 1_555 no
Pd N2 C8 112.2(3) 1_555 1_555 1_555 no
Pd N2 C12 128.1(4) 1_555 1_555 1_555 no
C8 N2 C12 119.6(4) 1_555 1_555 1_555 no
C14 N3 C18 119.2(5) 1_555 1_555 1_555 no
C14' N3' C18' 119.2(5) 1_555 1_555 1_555 no
Pd N4 C1 105.1(3) 1_555 1_555 1_555 no
Pd N4 C7 107.2(3) 1_555 1_555 1_555 no
Pd N4 C13 111.5(3) 1_555 1_555 1_555 no
C1 N4 C7 112.1(4) 1_555 1_555 1_555 no
C1 N4 C13 109.0(4) 1_555 1_555 1_555 no
C7 N4 C13 111.8(4) 1_555 1_555 1_555 no
N4 C1 C2 109.4(4) 1_555 1_555 1_555 no
N1 C2 C1 115.6(4) 1_555 1_555 1_555 no
N1 C2 C3 121.2(5) 1_555 1_555 1_555 no
C1 C2 C3 123.3(4) 1_555 1_555 1_555 no
C2 C3 C4 118.1(5) 1_555 1_555 1_555 no
C3 C4 C5 119.8(5) 1_555 1_555 1_555 no
C4 C5 C6 119.7(5) 1_555 1_555 1_555 no
N1 C6 C5 121.1(5) 1_555 1_555 1_555 no
N4 C7 C8 111.3(4) 1_555 1_555 1_555 no
N2 C8 C7 116.6(4) 1_555 1_555 1_555 no
N2 C8 C9 120.5(5) 1_555 1_555 1_555 no
C7 C8 C9 122.8(5) 1_555 1_555 1_555 no
C8 C9 C10 118.9(6) 1_555 1_555 1_555 no
C9 C10 C11 120.1(6) 1_555 1_555 1_555 no
C10 C11 C12 119.5(6) 1_555 1_555 1_555 no
N2 C12 C11 121.3(6) 1_555 1_555 1_555 no
N4 C13 C14 110.7(5) 1_555 1_555 1_555 no
N4 C13 C14' 115.7(5) 1_555 1_555 1_555 no
N3 C14 C13 117.0(5) 1_555 1_555 1_555 no
N3 C14 C15 121.6(4) 1_555 1_555 1_555 no
C13 C14 C15 121.3(6) 1_555 1_555 1_555 no
C14 C15 C16 118.4(5) 1_555 1_555 1_555 no
C15 C16 C17 120.9(7) 1_555 1_555 1_555 no
C16 C17 C18 118.4(5) 1_555 1_555 1_555 no
N3 C18 C17 121.6(4) 1_555 1_555 1_555 no
N3 C18 C19 114.1(7) 1_555 1_555 1_555 no
C17 C18 C19 124.3(7) 1_555 1_555 1_555 no
O1 C19 C18 114.2(9) 1_555 1_555 1_555 no
N3' C14' C13 111.7(5) 1_555 1_555 1_555 no
N3' C14' C15' 121.6(4) 1_555 1_555 1_555 no
C13 C14' C15' 125.7(6) 1_555 1_555 1_555 no
C14' C15' C16' 118.4(5) 1_555 1_555 1_555 no
C15' C16' C17' 120.9(7) 1_555 1_555 1_555 no
C16' C17' C18' 118.4(5) 1_555 1_555 1_555 no
N3' C18' C17' 121.6(4) 1_555 1_555 1_555 no
N3' C18' C19' 115.2(7) 1_555 1_555 1_555 no
C17' C18' C19' 123.2(7) 1_555 1_555 1_555 no
O1' C19' C18' 110.4(10) 1_555 1_555 1_555 no

loop_
_geom_bond_atom_site_label_1
_geom_bond_atom_site_label_2
_geom_bond_distance
_geom_bond_site_symmetry_1
_geom_bond_site_symmetry_2
_geom_bond_publ_flag
Pd Cl 2.292(1) 1_555 1_555 no
Pd N1 2.017(4) 1_555 1_555 no
Pd N2 2.019(4) 1_555 1_555 no
Pd N4 2.015(3) 1_555 1_555 no
O1 C19 1.415(13) 1_555 1_555 no
O1' C19' 1.406(13) 1_555 1_555 no
N1 C2 1.352(5) 1_555 1_555 no
N1 C6 1.327(6) 1_555 1_555 no
N2 C8 1.357(6) 1_555 1_555 no
N2 C12 1.340(6) 1_555 1_555 no
N3 C14 1.348(5) 1_555 1_555 no
N3 C18 1.348(5) 1_555 1_555 no
N3' C14' 1.348(5) 1_555 1_555 no
N3' C18' 1.348(5) 1_555 1_555 no
N4 C1 1.488(6) 1_555 1_555 no
N4 C7 1.496(6) 1_555 1_555 no
N4 C13 1.499(5) 1_555 1_555 no
C1 C2 1.507(7) 1_555 1_555 no
C2 C3 1.376(7) 1_555 1_555 no
C3 C4 1.394(7) 1_555 1_555 no
C4 C5 1.354(7) 1_555 1_555 no
C5 C6 1.376(7) 1_555 1_555 no
C7 C8 1.494(8) 1_555 1_555 no
C8 C9 1.381(7) 1_555 1_555 no
C9 C10 1.380(10) 1_555 1_555 no
C10 C11 1.351(10) 1_555 1_555 no
C11 C12 1.376(8) 1_555 1_555 no
C13 C14 1.498(7) 1_555 1_555 no
C13 C14' 1.494(6) 1_555 1_555 no
C14 C15 1.385(6) 1_555 1_555 no
C15 C16 1.367(6) 1_555 1_555 no
C16 C17 1.367(6) 1_555 1_555 no
C17 C18 1.385(6) 1_555 1_555 no
C18 C19 1.561(13) 1_555 1_555 no
C14' C15' 1.385(6) 1_555 1_555 no
C15' C16' 1.367(6) 1_555 1_555 no
C16' C17' 1.367(6) 1_555 1_555 no
C17' C18' 1.385(6) 1_555 1_555 no
C18' C19' 1.508(13) 1_555 1_555 no
